data_7210810
loop_
_publ_author_name
'Zhao, Yi'
'Liang, Li-Li'
'Chen, Kai'
'Zhang, Ting'
'Xiao, Xin'
'Zhang, Yun-Qian'
'Tao, Zhu'
'Xue, Sai-Feng'
'Zhu, Qian-Jiang'

_publ_section_title
;
 Inorganic anion-aided coordination of lanthanide metal ions to
 cucurbituril and supramolecular self-assembly: potential applications in
 the separation of light lanthanides
;
_journal_issue 39
_journal_name_full CrystEngComm
_journal_page_first 7987
_journal_paper_doi 10.1039/c3ce40568k
_journal_volume 15
_journal_year 2013
_chemical_formula_sum 'C36 H138 Cd Cl5 Ho N24 O63'
_chemical_formula_weight 2370.28
_chemical_name_systematic
;
?
;
_space_group_IT_number 2
_symmetry_cell_setting triclinic
_symmetry_space_group_name_Hall '-P 1'
_symmetry_space_group_name_H-M 'P -1'
_atom_sites_solution_hydrogens geom
_atom_sites_solution_primary direct
_atom_sites_solution_secondary difmap
_audit_creation_method SHELXL-97
_cell_angle_alpha 64.870(8)
_cell_angle_beta 80.916(8)
_cell_angle_gamma 81.719(8)
_cell_formula_units_Z 2
_cell_length_a 15.135(3)
_cell_length_b 15.617(3)
_cell_length_c 17.079(4)
_cell_measurement_temperature 223(2)
_cell_volume 3595.5(13)
_computing_structure_refinement 'SHELXL-97 (Sheldrick, 1997)'
_diffrn_ambient_temperature 223(2)
_diffrn_measured_fraction_theta_full 0.980
_diffrn_measured_fraction_theta_max 0.980
_diffrn_measurement_device_type 'Bruker CCD Area Detector'
_diffrn_measurement_method '\f and \w scan'
_diffrn_radiation_monochromator graphite
_diffrn_radiation_source 'fine-focus sealed tube'
_diffrn_radiation_type MoK\a
_diffrn_radiation_wavelength 0.71073
_diffrn_reflns_av_R_equivalents 0.0539
_diffrn_reflns_av_sigmaI/netI 0.0695
_diffrn_reflns_limit_h_max 18
_diffrn_reflns_limit_h_min -18
_diffrn_reflns_limit_k_max 19
_diffrn_reflns_limit_k_min -18
_diffrn_reflns_limit_l_max 21
_diffrn_reflns_limit_l_min -20
_diffrn_reflns_number 42765
_diffrn_reflns_theta_full 26.00
_diffrn_reflns_theta_max 26.00
_diffrn_reflns_theta_min 1.32
_exptl_absorpt_coefficient_mu 1.729
_exptl_absorpt_correction_T_max 0.8064
_exptl_absorpt_correction_T_min 0.7576
_exptl_absorpt_correction_type multi-scan
_exptl_absorpt_process_details 'SADABS (Bruker, 2008)'
_exptl_crystal_colour colorless
_exptl_crystal_density_diffrn 2.189
_exptl_crystal_density_method 'not measured'
_exptl_crystal_description block
_exptl_crystal_F_000 2452
_exptl_crystal_size_max 0.17
_exptl_crystal_size_mid 0.14
_exptl_crystal_size_min 0.13
_platon_squeeze_details
;
;
_refine_diff_density_max 5.025
_refine_diff_density_min -1.853
_refine_diff_density_rms 0.352
_refine_ls_extinction_method none
_refine_ls_goodness_of_fit_ref 1.436
_refine_ls_hydrogen_treatment constr
_refine_ls_matrix_type full
_refine_ls_number_parameters 750
_refine_ls_number_reflns 13863
_refine_ls_number_restraints 0
_refine_ls_restrained_S_all 1.436
_refine_ls_R_factor_all 0.1497
_refine_ls_R_factor_gt 0.1247
_refine_ls_shift/su_max 0.001
_refine_ls_shift/su_mean 0.000
_refine_ls_structure_factor_coef Fsqd
_refine_ls_weighting_details 'calc w=1/[\s^2^(Fo^2^)+(0.2000P)^2^+0.0000P] where P=(Fo^2^+2Fc^2^)/3'
_refine_ls_weighting_scheme calc
_refine_ls_wR_factor_gt 0.3566
_refine_ls_wR_factor_ref 0.3823
_reflns_number_gt 9346
_reflns_number_total 13863
_reflns_threshold_expression >2sigma(I)
_cod_data_source_file c3ce40568k.txt
_cod_data_source_block p211
_cod_original_cell_volume 3595.4(13)
_cod_database_code 7210810

loop_
_symmetry_equiv_pos_as_xyz
'x, y, z'
'-x, -y, -z'

loop_
_atom_site_label
_atom_site_type_symbol
_atom_site_fract_x
_atom_site_fract_y
_atom_site_fract_z
_atom_site_U_iso_or_equiv
_atom_site_adp_type
_atom_site_occupancy
_atom_site_symmetry_multiplicity
_atom_site_calc_flag
_atom_site_refinement_flags
Cl5 Cl 1.01248(18) 0.1972(2) 0.9559(2) 0.0444(8) Uani 1 1 d .
Cl1 Cl 1.4877(2) -0.2408(3) 0.6507(3) 0.0663(11) Uani 1 1 d .
Cl2 Cl 1.3757(2) -0.4686(3) 0.6953(4) 0.0804(15) Uani 1 1 d .
Cl3 Cl 1.6481(2) -0.4698(4) 0.6627(4) 0.100(2) Uani 1 1 d .
Cl4 Cl 1.5103(10) -0.3290(8) 0.4606(4) 0.235(8) Uani 1 1 d .
Cd1 Cd 1.50566(6) -0.38116(7) 0.61544(6) 0.0520(3) Uani 1 1 d .
O1W O 0.7396(4) -0.2351(5) 0.8867(4) 0.0225(14) Uani 1 1 d .
O2W O 0.9330(4) -0.1341(5) 0.8562(4) 0.0228(15) Uani 1 1 d .
O3W O 0.8954(4) 0.0165(5) 0.6974(4) 0.0232(15) Uani 1 1 d .
O4W O 0.6324(4) -0.0655(5) 0.8363(4) 0.0270(16) Uani 1 1 d .
Ho1 Ho 0.79115(5) -0.08430(5) 0.80612(4) 0.0550(3) Uani 1 1 d .
C1 C 0.7496(5) 0.1314(7) 0.8260(5) 0.0146(18) Uani 1 1 d .
C2 C 0.7076(5) 0.2764(6) 0.8397(6) 0.0124(17) Uani 1 1 d .
H2 H 0.7292 0.3373 0.7959 0.015 Uiso 1 1 calc R
C3 C 0.7775(5) 0.2179(6) 0.9033(5) 0.0123(17) Uani 1 1 d .
H3 H 0.8313 0.2518 0.8937 0.015 Uiso 1 1 calc R
C4 C 0.6448(7) 0.2476(7) 0.9810(6) 0.023(2) Uani 1 1 d .
C5 C 0.8621(5) 0.0527(6) 0.9306(5) 0.0137(17) Uani 1 1 d .
H5A H 0.9108 0.0775 0.9442 0.016 Uiso 1 1 calc R
H5B H 0.8882 0.0213 0.8923 0.016 Uiso 1 1 calc R
C6 C 0.7676(7) 0.1553(7) 1.0696(6) 0.023(2) Uani 1 1 d .
H6A H 0.8313 0.1666 1.0576 0.028 Uiso 1 1 calc R
H6B H 0.7389 0.1857 1.1081 0.028 Uiso 1 1 calc R
C7 C 0.7851(5) -0.0925(6) 1.0156(5) 0.0110(17) Uani 1 1 d .
C8 C 0.8204(6) -0.0167(7) 1.0962(5) 0.0164(18) Uani 1 1 d .
H8 H 0.8822 -0.0156 1.1077 0.020 Uiso 1 1 calc R
C9 C 0.7798(5) -0.1120(7) 1.1581(5) 0.0146(18) Uani 1 1 d .
H9 H 0.8216 -0.1561 1.1997 0.017 Uiso 1 1 calc R
C10 C 0.6880(5) 0.0133(8) 1.1777(6) 0.020(2) Uani 1 1 d .
C11 C 0.7417(5) -0.2471(7) 1.1242(5) 0.0157(18) Uani 1 1 d .
H11A H 0.7776 -0.2879 1.1718 0.019 Uiso 1 1 calc R
H11B H 0.7610 -0.2654 1.0754 0.019 Uiso 1 1 calc R
C12 C 0.6470(6) -0.1437(8) 1.2748(5) 0.020(2) Uani 1 1 d .
H12A H 0.6134 -0.1087 1.3076 0.024 Uiso 1 1 calc R
H12B H 0.6879 -0.1927 1.3129 0.024 Uiso 1 1 calc R
C13 C 0.5961(6) -0.2840(6) 1.1050(6) 0.0147(17) Uani 1 1 d .
C14 C 0.6022(6) -0.2749(7) 1.2382(5) 0.0174(19) Uani 1 1 d .
H14 H 0.6359 -0.3238 1.2850 0.021 Uiso 1 1 calc R
C15 C 0.5124(6) -0.3073(6) 1.2399(5) 0.0132(17) Uani 1 1 d .
H15 H 0.5035 -0.3707 1.2875 0.016 Uiso 1 1 calc R
C16 C 0.4927(5) -0.1686(7) 1.2623(5) 0.0140(18) Uani 1 1 d .
C17 C 0.4489(6) -0.3507(7) 1.1341(6) 0.0180(19) Uani 1 1 d .
H17A H 0.4772 -0.3709 1.0883 0.022 Uiso 1 1 calc R
H17B H 0.4314 -0.4076 1.1853 0.022 Uiso 1 1 calc R
C18 C 0.3549(5) -0.2410(7) 1.2757(5) 0.0146(17) Uani 1 1 d .
H18A H 0.3312 -0.2016 1.3075 0.018 Uiso 1 1 calc R
H18B H 0.3444 -0.3069 1.3147 0.018 Uiso 1 1 calc R
C19 C 0.7111(5) -0.0375(6) 0.6106(5) 0.0100(16) Uani 1 1 d .
C20 C 0.6637(5) 0.0056(7) 0.4754(5) 0.017(2) Uani 1 1 d .
H20 H 0.6013 0.0314 0.4632 0.020 Uiso 1 1 calc R
C21 C 0.6711(5) -0.1029(7) 0.5222(5) 0.0144(18) Uani 1 1 d .
H21 H 0.6133 -0.1295 0.5293 0.017 Uiso 1 1 calc R
C22 C 0.7646(6) -0.0566(7) 0.3910(6) 0.019(2) Uani 1 1 d .
C23 C 0.7136(6) -0.2105(7) 0.6748(6) 0.0180(19) Uani 1 1 d .
H23A H 0.6723 -0.2524 0.6731 0.022 Uiso 1 1 calc R
H23B H 0.6983 -0.2041 0.7302 0.022 Uiso 1 1 calc R
C24 C 0.7708(6) -0.2305(7) 0.4808(6) 0.021(2) Uani 1 1 d .
H24A H 0.7206 -0.2701 0.5091 0.025 Uiso 1 1 calc R
H24B H 0.7902 -0.2341 0.4246 0.025 Uiso 1 1 calc R
C25 C 0.8720(6) -0.2407(6) 0.7073(5) 0.0152(18) Uani 1 1 d .
C26 C 0.8362(6) -0.3164(7) 0.6258(6) 0.021(2) Uani 1 1 d .
H26 H 0.8001 -0.3714 0.6460 0.025 Uiso 1 1 calc R
C27 C 0.9342(6) -0.3471(6) 0.6486(5) 0.0121(17) Uani 1 1 d .
H27 H 0.9442 -0.4164 0.6827 0.014 Uiso 1 1 calc R
C28 C 0.9327(6) -0.2697(7) 0.4966(6) 0.021(2) Uani 1 1 d .
C29 C 1.0209(5) -0.3140(7) 0.7488(5) 0.0145(18) Uani 1 1 d .
H29A H 1.0016 -0.2955 0.7974 0.017 Uiso 1 1 calc R
H29B H 1.0373 -0.3826 0.7733 0.017 Uiso 1 1 calc R
C30 C 1.0806(6) -0.3414(7) 0.5499(6) 0.0204(19) Uani 1 1 d .
H30A H 1.0938 -0.4074 0.5903 0.025 Uiso 1 1 calc R
H30B H 1.0956 -0.3378 0.4907 0.025 Uiso 1 1 calc R
C31 C 1.1287(5) -0.1945(8) 0.7118(6) 0.019(2) Uani 1 1 d .
C32 C 1.1668(6) -0.3009(7) 0.6458(5) 0.0163(18) Uani 1 1 d .
H32 H 1.1868 -0.3687 0.6782 0.020 Uiso 1 1 calc R
C33 C 1.2435(5) -0.2384(6) 0.6210(5) 0.0133(17) Uani 1 1 d .
H33 H 1.3004 -0.2759 0.6413 0.016 Uiso 1 1 calc R
C34 C 1.1885(6) -0.2211(6) 0.4945(5) 0.0154(18) Uani 1 1 d .
C35 C 1.2673(6) -0.1168(7) 0.6782(5) 0.0162(18) Uani 1 1 d .
H35A H 1.3269 -0.1509 0.6885 0.019 Uiso 1 1 calc R
H35B H 1.2420 -0.1070 0.7306 0.019 Uiso 1 1 calc R
C36 C 0.6803(5) 0.1332(6) 0.5268(5) 0.0126(17) Uani 1 1 d .
H36A H 0.6751 0.1320 0.5852 0.015 Uiso 1 1 calc R
H36B H 0.6233 0.1621 0.5027 0.015 Uiso 1 1 calc R
N1 N 0.6949(5) 0.2119(5) 0.7994(4) 0.0126(14) Uani 1 1 d .
N2 N 0.7983(5) 0.1299(5) 0.8868(5) 0.0146(15) Uani 1 1 d .
N3 N 0.6298(5) 0.2903(6) 0.8948(5) 0.0209(17) Uani 1 1 d .
N4 N 0.7267(5) 0.1990(6) 0.9881(5) 0.0226(18) Uani 1 1 d .
N5 N 0.8184(5) -0.0159(5) 1.0108(4) 0.0136(15) Uani 1 1 d .
N6 N 0.7594(4) -0.1498(6) 1.0974(4) 0.0135(15) Uani 1 1 d .
N7 N 0.7594(5) 0.0538(6) 1.1141(5) 0.0221(17) Uani 1 1 d .
N8 N 0.6984(4) -0.0801(6) 1.2016(4) 0.0138(15) Uani 1 1 d .
N9 N 0.6483(4) -0.2636(6) 1.1527(4) 0.0147(15) Uani 1 1 d .
N10 N 0.5139(5) -0.3086(6) 1.1559(5) 0.0181(16) Uani 1 1 d .
N11 N 0.5827(5) -0.1905(6) 1.2517(5) 0.0162(16) Uani 1 1 d .
N12 N 0.4500(5) -0.2339(5) 1.2542(4) 0.0124(14) Uani 1 1 d .
N13 N 0.6940(5) 0.0376(5) 0.5341(4) 0.0129(15) Uani 1 1 d .
N14 N 0.7000(5) -0.1194(5) 0.6056(4) 0.0144(15) Uani 1 1 d .
N15 N 0.7236(5) 0.0245(6) 0.3953(4) 0.0153(16) Uani 1 1 d .
N16 N 0.7400(5) -0.1320(6) 0.4658(5) 0.0188(16) Uani 1 1 d .
N17 N 0.8048(5) -0.2552(5) 0.6727(5) 0.0125(14) Uani 1 1 d .
N18 N 0.9459(4) -0.2935(5) 0.6980(4) 0.0119(14) Uani 1 1 d .
N19 N 0.8451(5) -0.2677(6) 0.5350(5) 0.0219(17) Uani 1 1 d .
N20 N 0.9857(5) -0.3158(6) 0.5626(5) 0.0182(16) Uani 1 1 d .
N21 N 1.0990(5) -0.2660(5) 0.6994(4) 0.0140(15) Uani 1 1 d .
N22 N 1.2119(5) -0.1725(5) 0.6638(5) 0.0153(15) Uani 1 1 d .
N23 N 1.1367(5) -0.2839(6) 0.5622(5) 0.0174(16) Uani 1 1 d .
N24 N 1.2491(5) -0.1920(5) 0.5270(4) 0.0136(15) Uani 1 1 d .
O1 O 0.7546(4) 0.0682(4) 0.8001(4) 0.0180(13) Uani 1 1 d .
O2 O 0.7777(4) -0.1080(5) 0.9507(4) 0.0158(13) Uani 1 1 d .
O3 O 0.6167(4) -0.2834(6) 1.0343(4) 0.0290(17) Uani 1 1 d .
O4 O 0.5925(5) 0.2574(6) 1.0408(5) 0.0344(18) Uani 1 1 d .
O5 O 0.6303(4) 0.0576(6) 1.2067(5) 0.0276(16) Uani 1 1 d .
O6 O 0.4549(4) -0.1006(5) 1.2793(4) 0.0191(13) Uani 1 1 d .
O7 O 0.7318(4) -0.0285(5) 0.6745(4) 0.0205(14) Uani 1 1 d .
O8 O 0.8631(4) -0.1863(4) 0.7467(4) 0.0141(12) Uani 1 1 d .
O9 O 1.0910(4) -0.1538(6) 0.7573(5) 0.0278(16) Uani 1 1 d .
O10 O 0.8142(5) -0.0657(6) 0.3288(4) 0.0277(16) Uani 1 1 d .
O11 O 0.9583(5) -0.2440(6) 0.4215(4) 0.0331(17) Uani 1 1 d .
O12 O 1.1827(5) -0.1962(6) 0.4159(4) 0.0261(16) Uani 1 1 d .

loop_
_atom_site_aniso_label
_atom_site_aniso_U_11
_atom_site_aniso_U_22
_atom_site_aniso_U_33
_atom_site_aniso_U_23
_atom_site_aniso_U_13
_atom_site_aniso_U_12
Cl5 0.0293(13) 0.055(2) 0.0524(18) -0.0225(15) -0.0174(12) 0.0012(13)
Cl1 0.0312(16) 0.060(2) 0.103(3) -0.025(2) -0.0105(17) -0.0106(15)
Cl2 0.0390(18) 0.036(2) 0.148(4) -0.027(2) 0.009(2) -0.0026(15)
Cl3 0.0294(17) 0.071(3) 0.119(4) 0.033(3) 0.002(2) 0.0032(17)
Cl4 0.369(17) 0.208(10) 0.033(3) -0.009(4) -0.021(5) 0.136(11)
Cd1 0.0391(5) 0.0385(6) 0.0438(6) 0.0114(4) 0.0010(4) 0.0056(4)
O1W 0.032(4) 0.015(3) 0.022(3) -0.012(3) 0.012(3) -0.006(3)
O2W 0.010(3) 0.048(5) 0.014(3) -0.019(3) 0.003(2) 0.003(3)
O3W 0.018(3) 0.031(4) 0.016(3) -0.009(3) 0.008(2) 0.000(3)
O4W 0.020(3) 0.036(4) 0.015(3) -0.005(3) 0.010(3) 0.000(3)
Ho1 0.0566(5) 0.0615(5) 0.0488(5) -0.0261(4) -0.0046(3) -0.0011(3)
C1 0.013(4) 0.023(5) 0.004(4) -0.002(4) 0.001(3) -0.001(3)
C2 0.014(4) 0.007(4) 0.017(4) -0.006(3) -0.002(3) 0.000(3)
C3 0.014(4) 0.013(4) 0.011(4) -0.007(3) 0.001(3) -0.001(3)
C4 0.029(5) 0.026(6) 0.017(5) -0.014(4) 0.001(4) 0.001(4)
C5 0.012(4) 0.018(5) 0.012(4) -0.008(4) 0.001(3) 0.000(3)
C6 0.039(5) 0.025(5) 0.013(4) -0.013(4) -0.020(4) 0.008(4)
C7 0.001(3) 0.023(5) 0.010(4) -0.010(4) -0.005(3) 0.010(3)
C8 0.021(4) 0.026(5) 0.007(4) -0.010(4) -0.004(3) -0.003(4)
C9 0.009(4) 0.032(5) 0.010(4) -0.017(4) -0.002(3) 0.003(3)
C10 0.008(4) 0.051(7) 0.014(4) -0.026(5) 0.002(3) -0.007(4)
C11 0.014(4) 0.024(5) 0.011(4) -0.011(4) -0.005(3) 0.007(3)
C12 0.013(4) 0.045(6) 0.004(4) -0.011(4) -0.004(3) -0.006(4)
C13 0.018(4) 0.013(5) 0.014(4) -0.008(4) 0.005(3) -0.004(3)
C14 0.016(4) 0.023(5) 0.006(4) -0.003(4) 0.002(3) 0.004(4)
C15 0.021(4) 0.008(4) 0.007(4) -0.001(3) 0.001(3) 0.002(3)
C16 0.013(4) 0.025(5) 0.004(4) -0.008(4) -0.006(3) 0.007(3)
C17 0.016(4) 0.018(5) 0.025(5) -0.015(4) -0.004(4) 0.005(3)
C18 0.016(4) 0.017(5) 0.009(4) -0.005(3) 0.006(3) -0.001(3)
C19 0.004(3) 0.018(5) 0.006(4) -0.005(3) 0.001(3) 0.004(3)
C20 0.008(4) 0.046(6) 0.004(4) -0.017(4) -0.003(3) -0.003(4)
C21 0.014(4) 0.027(5) 0.010(4) -0.014(4) -0.006(3) -0.001(3)
C22 0.016(4) 0.029(6) 0.012(4) -0.007(4) -0.004(3) -0.008(4)
C23 0.013(4) 0.025(5) 0.014(4) -0.007(4) -0.002(3) -0.002(4)
C24 0.031(5) 0.017(5) 0.021(5) -0.010(4) -0.014(4) 0.001(4)
C25 0.023(4) 0.013(5) 0.007(4) -0.003(3) 0.005(3) -0.008(4)
C26 0.026(5) 0.019(5) 0.024(5) -0.018(4) 0.007(4) -0.003(4)
C27 0.023(4) 0.008(4) 0.008(4) -0.007(3) 0.007(3) -0.008(3)
C28 0.028(5) 0.024(5) 0.023(5) -0.025(4) 0.002(4) 0.006(4)
C29 0.012(4) 0.024(5) 0.009(4) -0.010(4) 0.004(3) -0.001(3)
C30 0.027(5) 0.022(5) 0.016(4) -0.015(4) 0.006(4) 0.003(4)
C31 0.010(4) 0.039(6) 0.010(4) -0.016(4) 0.002(3) 0.004(4)
C32 0.024(4) 0.019(5) 0.007(4) -0.011(4) 0.002(3) 0.011(4)
C33 0.013(4) 0.016(5) 0.006(4) -0.005(3) 0.002(3) 0.010(3)
C34 0.022(4) 0.012(4) 0.011(4) -0.005(3) 0.000(3) 0.003(3)
C35 0.023(4) 0.020(5) 0.005(4) -0.004(4) -0.005(3) -0.002(4)
C36 0.011(4) 0.015(5) 0.008(4) -0.003(3) 0.005(3) 0.000(3)
N1 0.016(3) 0.014(4) 0.013(3) -0.008(3) -0.003(3) -0.005(3)
N2 0.020(4) 0.016(4) 0.013(3) -0.013(3) 0.001(3) 0.004(3)
N3 0.030(4) 0.024(5) 0.012(4) -0.013(3) 0.006(3) -0.004(3)
N4 0.026(4) 0.034(5) 0.014(4) -0.017(4) -0.007(3) 0.008(4)
N5 0.023(4) 0.020(4) 0.002(3) -0.009(3) 0.005(3) -0.005(3)
N6 0.014(3) 0.024(4) 0.003(3) -0.009(3) 0.001(3) 0.006(3)
N7 0.026(4) 0.023(5) 0.018(4) -0.011(3) 0.007(3) -0.007(3)
N8 0.013(3) 0.024(4) 0.009(3) -0.012(3) 0.005(3) -0.007(3)
N9 0.010(3) 0.023(4) 0.009(3) -0.009(3) 0.008(3) 0.000(3)
N10 0.015(3) 0.025(4) 0.016(4) -0.011(3) 0.006(3) -0.006(3)
N11 0.013(3) 0.030(5) 0.012(3) -0.016(3) 0.004(3) -0.006(3)
N12 0.017(3) 0.011(4) 0.007(3) -0.003(3) -0.001(3) -0.002(3)
N13 0.019(3) 0.014(4) 0.011(3) -0.010(3) -0.005(3) 0.003(3)
N14 0.021(4) 0.016(4) 0.004(3) -0.002(3) -0.005(3) 0.001(3)
N15 0.016(3) 0.025(4) 0.005(3) -0.007(3) 0.006(3) -0.007(3)
N16 0.017(4) 0.028(5) 0.016(4) -0.015(4) 0.000(3) 0.001(3)
N17 0.017(3) 0.014(4) 0.014(3) -0.014(3) -0.004(3) 0.004(3)
N18 0.015(3) 0.017(4) 0.011(3) -0.015(3) 0.002(3) 0.002(3)
N19 0.026(4) 0.025(5) 0.019(4) -0.013(4) -0.011(3) 0.008(3)
N20 0.022(4) 0.025(4) 0.013(4) -0.014(3) 0.005(3) -0.005(3)
N21 0.015(3) 0.018(4) 0.011(3) -0.012(3) 0.007(3) 0.001(3)
N22 0.022(4) 0.016(4) 0.014(4) -0.013(3) 0.009(3) -0.008(3)
N23 0.026(4) 0.025(4) 0.009(3) -0.014(3) 0.004(3) -0.008(3)
N24 0.018(3) 0.016(4) 0.007(3) -0.008(3) 0.003(3) 0.001(3)
O1 0.031(3) 0.014(3) 0.012(3) -0.009(3) -0.002(2) 0.004(3)
O2 0.025(3) 0.021(3) 0.009(3) -0.015(3) 0.005(2) -0.004(3)
O3 0.025(3) 0.047(5) 0.022(4) -0.024(3) 0.015(3) -0.012(3)
O4 0.031(4) 0.055(5) 0.018(4) -0.023(4) 0.007(3) 0.010(3)
O5 0.023(3) 0.038(4) 0.034(4) -0.029(4) 0.006(3) -0.005(3)
O6 0.024(3) 0.021(4) 0.018(3) -0.015(3) -0.006(3) 0.004(3)
O7 0.030(3) 0.025(4) 0.016(3) -0.018(3) -0.008(3) 0.005(3)
O8 0.018(3) 0.013(3) 0.017(3) -0.013(3) 0.000(2) 0.003(2)
O9 0.024(3) 0.039(5) 0.031(4) -0.028(4) 0.007(3) -0.004(3)
O10 0.028(3) 0.046(5) 0.019(3) -0.025(3) 0.004(3) -0.003(3)
O11 0.052(5) 0.032(4) 0.016(4) -0.012(3) -0.005(3) 0.004(4)
O12 0.030(4) 0.041(4) 0.011(3) -0.016(3) -0.005(3) 0.004(3)

loop_
_atom_type_symbol
_atom_type_description
_atom_type_scat_dispersion_real
_atom_type_scat_dispersion_imag
_atom_type_scat_source
C C 0.0033 0.0016 'International Tables Vol C Tables 4.2.6.8 and 6.1.1.4'
H H 0.0000 0.0000 'International Tables Vol C Tables 4.2.6.8 and 6.1.1.4'
N N 0.0061 0.0033 'International Tables Vol C Tables 4.2.6.8 and 6.1.1.4'
O O 0.0106 0.0060 'International Tables Vol C Tables 4.2.6.8 and 6.1.1.4'
Cl Cl 0.1484 0.1585 'International Tables Vol C Tables 4.2.6.8 and 6.1.1.4'
Cd Cd -0.8075 1.2024 'International Tables Vol C Tables 4.2.6.8 and 6.1.1.4'
Ho Ho -0.2175 4.6783 'International Tables Vol C Tables 4.2.6.8 and 6.1.1.4'

loop_
_geom_angle_atom_site_label_1
_geom_angle_atom_site_label_2
_geom_angle_atom_site_label_3
_geom_angle
_geom_angle_site_symmetry_1
_geom_angle_site_symmetry_3
Cl4 Cd1 Cl2 112.7(4) . .
Cl4 Cd1 Cl3 109.2(3) . .
Cl2 Cd1 Cl3 113.13(15) . .
Cl4 Cd1 Cl1 109.3(3) . .
Cl2 Cd1 Cl1 104.69(15) . .
Cl3 Cd1 Cl1 107.59(19) . .
O8 Ho1 O2 127.0(2) . .
O8 Ho1 O7 77.4(2) . .
O2 Ho1 O7 150.7(2) . .
O8 Ho1 O1 151.0(2) . .
O2 Ho1 O1 76.7(2) . .
O7 Ho1 O1 86.6(2) . .
O8 Ho1 O2W 72.1(2) . .
O2 Ho1 O2W 71.4(2) . .
O7 Ho1 O2W 137.3(2) . .
O1 Ho1 O2W 106.4(2) . .
O8 Ho1 O1W 70.9(2) . .
O2 Ho1 O1W 73.9(2) . .
O7 Ho1 O1W 104.9(2) . .
O1 Ho1 O1W 137.4(2) . .
O2W Ho1 O1W 92.7(3) . .
O8 Ho1 O4W 123.4(2) . .
O2 Ho1 O4W 79.1(2) . .
O7 Ho1 O4W 73.1(2) . .
O1 Ho1 O4W 72.9(2) . .
O2W Ho1 O4W 149.5(2) . .
O1W Ho1 O4W 71.7(2) . .
O8 Ho1 O3W 79.7(2) . .
O2 Ho1 O3W 122.8(2) . .
O7 Ho1 O3W 72.8(2) . .
O1 Ho1 O3W 72.5(2) . .
O2W Ho1 O3W 72.8(2) . .
O1W Ho1 O3W 150.1(2) . .
O4W Ho1 O3W 132.1(2) . .
O1 C1 N1 125.8(7) . .
O1 C1 N2 124.9(8) . .
N1 C1 N2 109.4(8) . .
N3 C2 N1 113.2(7) . .
N3 C2 C3 104.2(7) . .
N1 C2 C3 102.7(6) . .
N3 C2 H2 112.0 . .
N1 C2 H2 112.0 . .
C3 C2 H2 112.0 . .
N4 C3 N2 111.7(7) . .
N4 C3 C2 102.7(6) . .
N2 C3 C2 102.8(6) . .
N4 C3 H3 112.9 . .
N2 C3 H3 112.9 . .
C2 C3 H3 112.9 . .
O4 C4 N4 126.5(9) . .
O4 C4 N3 124.4(9) . .
N4 C4 N3 109.0(8) . .
N2 C5 N5 110.4(7) . .
N2 C5 H5A 109.6 . .
N5 C5 H5A 109.6 . .
N2 C5 H5B 109.6 . .
N5 C5 H5B 109.6 . .
H5A C5 H5B 108.1 . .
N7 C6 N4 112.8(8) . .
N7 C6 H6A 109.0 . .
N4 C6 H6A 109.0 . .
N7 C6 H6B 109.0 . .
N4 C6 H6B 109.0 . .
H6A C6 H6B 107.8 . .
O2 C7 N6 124.2(8) . .
O2 C7 N5 124.0(8) . .
N6 C7 N5 111.8(7) . .
N7 C8 N5 114.8(7) . .
N7 C8 C9 103.7(7) . .
N5 C8 C9 102.1(6) . .
N7 C8 H8 111.8 . .
N5 C8 H8 111.9 . .
C9 C8 H8 111.8 . .
N8 C9 N6 112.7(6) . .
N8 C9 C8 102.5(7) . .
N6 C9 C8 103.2(6) . .
N8 C9 H9 112.5 . .
N6 C9 H9 112.5 . .
C8 C9 H9 112.5 . .
O5 C10 N8 127.3(9) . .
O5 C10 N7 124.5(10) . .
N8 C10 N7 108.1(8) . .
N6 C11 N9 113.3(7) . .
N6 C11 H11A 108.9 . .
N9 C11 H11A 108.9 . .
N6 C11 H11B 108.9 . .
N9 C11 H11B 108.9 . .
H11A C11 H11B 107.7 . .
N8 C12 N11 113.6(6) . .
N8 C12 H12A 108.8 . .
N11 C12 H12A 108.8 . .
N8 C12 H12B 108.8 . .
N11 C12 H12B 108.8 . .
H12A C12 H12B 107.7 . .
O3 C13 N9 127.1(8) . .
O3 C13 N10 125.8(8) . .
N9 C13 N10 107.1(7) . .
N11 C14 N9 115.5(7) . .
N11 C14 C15 105.8(7) . .
N9 C14 C15 103.9(7) . .
N11 C14 H14 110.4 . .
N9 C14 H14 110.4 . .
C15 C14 H14 110.4 . .
N10 C15 N12 114.7(7) . .
N10 C15 C14 104.8(7) . .
N12 C15 C14 102.0(7) . .
N10 C15 H15 111.6 . .
N12 C15 H15 111.6 . .
C14 C15 H15 111.6 . .
O6 C16 N12 125.2(7) . .
O6 C16 N11 126.0(8) . .
N12 C16 N11 108.8(8) . .
N3 C17 N10 114.7(8) 2_657 .
N3 C17 H17A 108.6 2_657 .
N10 C17 H17A 108.6 . .
N3 C17 H17B 108.6 2_657 .
N10 C17 H17B 108.6 . .
H17A C17 H17B 107.6 . .
N12 C18 N1 114.3(6) . 2_657
N12 C18 H18A 108.7 . .
N1 C18 H18A 108.7 2_657 .
N12 C18 H18B 108.7 . .
N1 C18 H18B 108.7 2_657 .
H18A C18 H18B 107.6 . .
O7 C19 N14 127.0(8) . .
O7 C19 N13 123.3(8) . .
N14 C19 N13 109.6(7) . .
N13 C20 N15 113.6(7) . .
N13 C20 C21 105.1(6) . .
N15 C20 C21 103.8(7) . .
N13 C20 H20 111.3 . .
N15 C20 H20 111.3 . .
C21 C20 H20 111.3 . .
N16 C21 N14 113.9(7) . .
N16 C21 C20 103.1(7) . .
N14 C21 C20 102.3(6) . .
N16 C21 H21 112.2 . .
N14 C21 H21 112.2 . .
C20 C21 H21 112.2 . .
O10 C22 N15 127.9(9) . .
O10 C22 N16 122.8(9) . .
N15 C22 N16 109.2(7) . .
N14 C23 N17 114.5(7) . .
N14 C23 H23A 108.6 . .
N17 C23 H23A 108.6 . .
N14 C23 H23B 108.6 . .
N17 C23 H23B 108.6 . .
H23A C23 H23B 107.6 . .
N19 C24 N16 112.2(7) . .
N19 C24 H24A 109.2 . .
N16 C24 H24A 109.2 . .
N19 C24 H24B 109.2 . .
N16 C24 H24B 109.2 . .
H24A C24 H24B 107.9 . .
O8 C25 N18 125.4(8) . .
O8 C25 N17 123.7(8) . .
N18 C25 N17 110.9(7) . .
N19 C26 N17 114.2(8) . .
N19 C26 C27 104.1(7) . .
N17 C26 C27 101.6(7) . .
N19 C26 H26 112.1 . .
N17 C26 H26 112.1 . .
C27 C26 H26 112.1 . .
N18 C27 N20 114.1(7) . .
N18 C27 C26 103.6(7) . .
N20 C27 C26 102.3(7) . .
N18 C27 H27 112.1 . .
N20 C27 H27 112.1 . .
C26 C27 H27 112.1 . .
O11 C28 N20 125.0(9) . .
O11 C28 N19 128.1(9) . .
N20 C28 N19 106.7(8) . .
N21 C29 N18 113.6(7) . .
N21 C29 H29A 108.9 . .
N18 C29 H29A 108.9 . .
N21 C29 H29B 108.9 . .
N18 C29 H29B 108.9 . .
H29A C29 H29B 107.7 . .
N23 C30 N20 114.7(7) . .
N23 C30 H30A 108.6 . .
N20 C30 H30A 108.6 . .
N23 C30 H30B 108.6 . .
N20 C30 H30B 108.6 . .
H30A C30 H30B 107.6 . .
O9 C31 N21 127.8(8) . .
O9 C31 N22 123.0(9) . .
N21 C31 N22 109.3(7) . .
N21 C32 N23 112.6(7) . .
N21 C32 C33 105.2(7) . .
N23 C32 C33 104.4(7) . .
N21 C32 H32 111.4 . .
N23 C32 H32 111.4 . .
C33 C32 H32 111.4 . .
N24 C33 N22 113.3(7) . .
N24 C33 C32 103.8(7) . .
N22 C33 C32 103.5(6) . .
N24 C33 H33 111.9 . .
N22 C33 H33 111.9 . .
C32 C33 H33 111.9 . .
O12 C34 N24 125.1(8) . .
O12 C34 N23 125.7(8) . .
N24 C34 N23 109.2(7) . .
N22 C35 N15 112.3(7) . 2_756
N22 C35 H35A 109.2 . .
N15 C35 H35A 109.2 2_756 .
N22 C35 H35B 109.2 . .
N15 C35 H35B 109.2 2_756 .
H35A C35 H35B 107.9 . .
N13 C36 N24 114.0(7) . 2_756
N13 C36 H36A 108.7 . .
N24 C36 H36A 108.7 2_756 .
N13 C36 H36B 108.7 . .
N24 C36 H36B 108.7 2_756 .
H36A C36 H36B 107.6 . .
C1 N1 C18 121.9(7) . 2_657
C1 N1 C2 112.9(6) . .
C18 N1 C2 123.7(7) 2_657 .
C1 N2 C5 124.1(7) . .
C1 N2 C3 112.0(7) . .
C5 N2 C3 124.0(7) . .
C4 N3 C17 122.3(8) . 2_657
C4 N3 C2 111.4(8) . .
C17 N3 C2 125.7(7) 2_657 .
C4 N4 C3 112.0(7) . .
C4 N4 C6 122.6(8) . .
C3 N4 C6 123.3(8) . .
C7 N5 C8 112.4(7) . .
C7 N5 C5 123.4(7) . .
C8 N5 C5 123.4(7) . .
C7 N6 C11 123.6(7) . .
C7 N6 C9 110.4(7) . .
C11 N6 C9 123.3(7) . .
C10 N7 C8 112.1(8) . .
C10 N7 C6 123.6(8) . .
C8 N7 C6 124.3(8) . .
C10 N8 C12 122.4(8) . .
C10 N8 C9 113.5(7) . .
C12 N8 C9 122.8(8) . .
C13 N9 C11 121.7(7) . .
C13 N9 C14 112.2(7) . .
C11 N9 C14 125.6(7) . .
C13 N10 C17 122.6(7) . .
C13 N10 C15 112.0(7) . .
C17 N10 C15 123.9(7) . .
C16 N11 C14 111.3(7) . .
C16 N11 C12 121.1(7) . .
C14 N11 C12 125.8(7) . .
C16 N12 C18 123.1(7) . .
C16 N12 C15 112.2(7) . .
C18 N12 C15 123.5(7) . .
C19 N13 C36 121.9(7) . .
C19 N13 C20 110.6(7) . .
C36 N13 C20 124.6(7) . .
C19 N14 C23 123.2(7) . .
C19 N14 C21 112.2(7) . .
C23 N14 C21 124.6(7) . .
C22 N15 C20 111.9(7) . .
C22 N15 C35 121.6(7) . 2_756
C20 N15 C35 126.1(8) . 2_756
C22 N16 C21 111.6(8) . .
C22 N16 C24 123.0(8) . .
C21 N16 C24 124.9(8) . .
C25 N17 C23 124.6(7) . .
C25 N17 C26 111.6(7) . .
C23 N17 C26 123.6(7) . .
C25 N18 C29 123.3(7) . .
C25 N18 C27 111.9(7) . .
C29 N18 C27 123.1(7) . .
C28 N19 C26 113.9(8) . .
C28 N19 C24 120.0(8) . .
C26 N19 C24 125.4(8) . .
C28 N20 C30 124.1(7) . .
C28 N20 C27 112.8(7) . .
C30 N20 C27 122.7(7) . .
C31 N21 C29 123.1(7) . .
C31 N21 C32 111.2(7) . .
C29 N21 C32 124.3(7) . .
C31 N22 C35 121.6(7) . .
C31 N22 C33 110.6(7) . .
C35 N22 C33 124.9(7) . .
C34 N23 C30 122.4(7) . .
C34 N23 C32 110.3(7) . .
C30 N23 C32 125.2(8) . .
C34 N24 C36 123.2(7) . 2_756
C34 N24 C33 112.3(7) . .
C36 N24 C33 123.8(7) 2_756 .
C1 O1 Ho1 155.7(6) . .
C7 O2 Ho1 158.3(6) . .
C19 O7 Ho1 153.4(6) . .
C25 O8 Ho1 157.6(6) . .

loop_
_geom_bond_atom_site_label_1
_geom_bond_atom_site_label_2
_geom_bond_distance
_geom_bond_site_symmetry_2
Cl1 Cd1 2.478(5) .
Cl2 Cd1 2.437(4) .
Cl3 Cd1 2.441(4) .
Cl4 Cd1 2.407(6) .
O1W Ho1 2.342(6) .
O2W Ho1 2.341(6) .
O3W Ho1 2.392(6) .
O4W Ho1 2.380(6) .
Ho1 O8 2.298(6) .
Ho1 O2 2.315(5) .
Ho1 O7 2.318(6) .
Ho1 O1 2.328(6) .
C1 O1 1.229(11) .
C1 N1 1.344(12) .
C1 N2 1.356(11) .
C2 N3 1.438(11) .
C2 N1 1.487(11) .
C2 C3 1.542(11) .
C2 H2 0.9900 .
C3 N4 1.458(11) .
C3 N2 1.497(11) .
C3 H3 0.9900 .
C4 O4 1.239(12) .
C4 N4 1.351(13) .
C4 N3 1.376(12) .
C5 N2 1.439(11) .
C5 N5 1.460(11) .
C5 H5A 0.9800 .
C5 H5B 0.9800 .
C6 N7 1.452(13) .
C6 N4 1.460(11) .
C6 H6A 0.9800 .
C6 H6B 0.9800 .
C7 O2 1.255(10) .
C7 N6 1.330(11) .
C7 N5 1.331(12) .
C8 N7 1.436(12) .
C8 N5 1.459(10) .
C8 C9 1.559(13) .
C8 H8 0.9900 .
C9 N8 1.471(11) .
C9 N6 1.483(10) .
C9 H9 0.9900 .
C10 O5 1.211(11) .
C10 N8 1.330(13) .
C10 N7 1.410(12) .
C11 N6 1.442(13) .
C11 N9 1.443(11) .
C11 H11A 0.9800 .
C11 H11B 0.9800 .
C12 N8 1.420(11) .
C12 N11 1.485(11) .
C12 H12A 0.9800 .
C12 H12B 0.9800 .
C13 O3 1.194(11) .
C13 N9 1.374(11) .
C13 N10 1.400(11) .
C14 N11 1.416(12) .
C14 N9 1.464(10) .
C14 C15 1.510(12) .
C14 H14 0.9900 .
C15 N10 1.439(11) .
C15 N12 1.456(11) .
C15 H15 0.9900 .
C16 O6 1.255(11) .
C16 N12 1.346(12) .
C16 N11 1.358(11) .
C17 N3 1.421(12) 2_657
C17 N10 1.432(11) .
C17 H17A 0.9800 .
C17 H17B 0.9800 .
C18 N12 1.436(10) .
C18 N1 1.460(10) 2_657
C18 H18A 0.9800 .
C18 H18B 0.9800 .
C19 O7 1.249(10) .
C19 N14 1.354(12) .
C19 N13 1.367(11) .
C20 N13 1.449(10) .
C20 N15 1.457(10) .
C20 C21 1.532(14) .
C20 H20 0.9900 .
C21 N16 1.463(11) .
C21 N14 1.463(10) .
C21 H21 0.9900 .
C22 O10 1.248(11) .
C22 N15 1.353(13) .
C22 N16 1.362(12) .
C23 N14 1.424(12) .
C23 N17 1.456(11) .
C23 H23A 0.9800 .
C23 H23B 0.9800 .
C24 N19 1.464(11) .
C24 N16 1.464(13) .
C24 H24A 0.9800 .
C24 H24B 0.9800 .
C25 O8 1.272(11) .
C25 N18 1.321(12) .
C25 N17 1.342(11) .
C26 N19 1.402(13) .
C26 N17 1.477(11) .
C26 C27 1.550(13) .
C26 H26 0.9900 .
C27 N18 1.461(10) .
C27 N20 1.464(11) .
C27 H27 0.9900 .
C28 O11 1.186(12) .
C28 N20 1.364(13) .
C28 N19 1.386(12) .
C29 N21 1.441(11) .
C29 N18 1.454(10) .
C29 H29A 0.9800 .
C29 H29B 0.9800 .
C30 N23 1.415(12) .
C30 N20 1.443(12) .
C30 H30A 0.9800 .
C30 H30B 0.9800 .
C31 O9 1.228(11) .
C31 N21 1.367(12) .
C31 N22 1.392(11) .
C32 N21 1.468(10) .
C32 N23 1.472(10) .
C32 C33 1.517(13) .
C32 H32 0.9900 .
C33 N24 1.447(10) .
C33 N22 1.488(11) .
C33 H33 0.9900 .
C34 O12 1.243(11) .
C34 N24 1.361(11) .
C34 N23 1.373(12) .
C35 N22 1.405(11) .
C35 N15 1.463(11) 2_756
C35 H35A 0.9800 .
C35 H35B 0.9800 .
C36 N13 1.431(12) .
C36 N24 1.445(11) 2_756
C36 H36A 0.9800 .
C36 H36B 0.9800 .
N1 C18 1.460(10) 2_657
N3 C17 1.421(12) 2_657
N15 C35 1.463(11) 2_756
N24 C36 1.445(11) 2_756

loop_
_platon_squeeze_void_nr
_platon_squeeze_void_average_x
_platon_squeeze_void_average_y
_platon_squeeze_void_average_z
_platon_squeeze_void_volume
_platon_squeeze_void_count_electrons
_platon_squeeze_void_content
1 0.000 0.000 0.500 96 51 ' '
2 -0.058 0.500 0.767 1100 836 ' '
3 0.500 1.000 0.000 94 45 ' '
